data_2200314
loop_
_publ_author_name
'Coles, Simon J.'
'Hursthouse, Michael B.'

_publ_section_title
;
 4,8-Bis(3,4-methylenedioxy)phenyl-3,7-dioxabicyclo[3.3.0]octan-2-one
;
_journal_issue 6
_journal_name_full 'Acta Crystallographica Section E'
_journal_page_first o544
_journal_page_last o546
_journal_paper_doi 10.1107/S1600536801007437
_journal_volume 57
_journal_year 2001
_chemical_formula_iupac 'C20 H16 O7'
_chemical_formula_moiety 'C20 H16 O7'
_chemical_formula_sum 'C20 H16 O7'
_chemical_formula_weight 368.33
_space_group_IT_number 14
_symmetry_cell_setting monoclinic
_symmetry_space_group_name_Hall '-P 2yn'
_symmetry_space_group_name_H-M 'P 1 21/n 1'
_audit_creation_method 'WinGX routine CIF_UPDATE'
_cell_angle_alpha 90
_cell_angle_beta 97.42(3)
_cell_angle_gamma 90
_cell_formula_units_Z 8
_cell_length_a 12.996(3)
_cell_length_b 5.8243(12)
_cell_length_c 42.693(9)
_cell_measurement_reflns_used 25343
_cell_measurement_temperature 150(2)
_cell_measurement_theta_max 27.48
_cell_measurement_theta_min 2.91
_cell_volume 3204.5(12)
_computing_cell_refinement 'DENZO (Otwinowski & Minor, 1997) and COLLECT (Hooft, 1998)'
_computing_data_reduction 'DENZO and COLLECT'
_computing_molecular_graphics 'PLATON (Spek, 1990)'
_computing_structure_refinement 'SHELXL97 (Sheldrick, 1997)'
_computing_structure_solution 'SHELXS97 (Sheldrick, 1990)'
_diffrn_measured_fraction_theta_full .963
_diffrn_measured_fraction_theta_max .963
_diffrn_measurement_device_type 'Nonius KappaCCD area-detector'
_diffrn_measurement_method '\f and \w scans to fill Ewald Sphere'
_diffrn_radiation_type MoK\a
_diffrn_radiation_wavelength .71073
_diffrn_reflns_av_R_equivalents .229
_diffrn_reflns_limit_h_max 16
_diffrn_reflns_limit_h_min -16
_diffrn_reflns_limit_k_max 7
_diffrn_reflns_limit_k_min -7
_diffrn_reflns_limit_l_max 55
_diffrn_reflns_limit_l_min -54
_diffrn_reflns_number 34875
_diffrn_reflns_theta_full 27.47
_diffrn_reflns_theta_max 27.47
_diffrn_reflns_theta_min 3.04
_exptl_absorpt_coefficient_mu .117
_exptl_absorpt_correction_T_max .999
_exptl_absorpt_correction_T_min .977
_exptl_absorpt_correction_type multi-scan
_exptl_absorpt_process_details '(Blessing, 1997)'
_exptl_crystal_colour colourless
_exptl_crystal_density_diffrn 1.527
_exptl_crystal_density_method 'not measured'
_exptl_crystal_description needle/plate
_exptl_crystal_F_000 1536
_exptl_crystal_size_max .2
_exptl_crystal_size_mid .05
_exptl_crystal_size_min .01
_refine_diff_density_max .28
_refine_diff_density_min -.301
_refine_ls_goodness_of_fit_ref .866
_refine_ls_hydrogen_treatment mixed
_refine_ls_matrix_type full
_refine_ls_number_parameters 488
_refine_ls_number_reflns 7091
_refine_ls_number_restraints 0
_refine_ls_restrained_S_all .866
_refine_ls_R_factor_gt .0633
_refine_ls_shift/su_max .017
_refine_ls_structure_factor_coef Fsqd
_refine_ls_weighting_details 'calc w = 1/[\s^2^(Fo^2^)+(0.0439P)^2^] where P = (Fo^2^+2Fc^2^)/3'
_refine_ls_weighting_scheme calc
_refine_ls_wR_factor_ref .1484
_reflns_number_gt 2259
_reflns_number_total 7091
_reflns_threshold_expression I>2\s(I)
_cod_data_source_file na6072.cif
_cod_data_source_block s92
_cod_depositor_comments
;
The following automatic conversions were performed:
'_symmetry_cell_setting' value 'Monoclinic' changed to 'monoclinic'
according to '/home/saulius/struct/CIF-dictionaries/cif_core.dic'
dictionary named 'cif_core.dic' version 2.4.1 from 2010-06-29.

Automatic conversion script
Id: cif_fix_enum 1527 2010-12-29 10:47:43Z saulius 

The following automatic conversions were performed:

'_symmetry_cell_setting' value 'Monoclinic' changed to 'monoclinic'
according to /home/saulius/struct/CIF-dictionaries/cif_core.dic
dictionary named 'cif_core.dic' version 2.4.1 from 2010-06-29.

Automatic conversion script
Id: cif_fix_values 1715 2011-07-08 13:25:40Z adriana 
;
_cod_original_cell_volume 3204.4(11)
_cod_original_sg_symbol_H-M 'P 21/n'
_cod_database_code 2200314

loop_
_symmetry_equiv_pos_as_xyz
'x, y, z'
'-x+1/2, y+1/2, -z+1/2'
'-x, -y, -z'
'x-1/2, -y-1/2, z-1/2'

loop_
_atom_site_label
_atom_site_fract_x
_atom_site_fract_y
_atom_site_fract_z
_atom_site_U_iso_or_equiv
_atom_site_adp_type
_atom_site_calc_flag
_atom_site_refinement_flags
_atom_site_occupancy
_atom_site_disorder_assembly
_atom_site_disorder_group
_atom_site_type_symbol
C1 .8514(3) -.0200(7) .05237(9) .0293(11) Uani d . 1 . . C
H1 .8124 .1177 .0584 .035 Uiso calc R 1 . . H
C2 .9479(3) -.0537(6) .07788(9) .0248(11) Uani d . 1 . . C
H2 .9349 .0123 .0986 .03 Uiso calc R 1 . . H
C3 1.0350(3) .0780(6) .06434(9) .0270(11) Uani d . 1 . . C
H3 1.0677 .1957 .0795 .032 Uiso calc R 1 . . H
C4 .9786(3) .1888(7) .03447(9) .0336(12) Uani d . 1 . . C
H4A .9517 .3423 .0392 .04 Uiso calc R 1 . . H
H4B 1.0255 .2047 .0181 .04 Uiso calc R 1 . . H
C5 1.1127(3) -.1071(6) .05759(9) .0261(11) Uani d . 1 . . C
H5 1.1112 -.12 .0342 .031 Uiso calc R 1 . . H
C6 .9872(4) -.2952(7) .08177(10) .0290(11) Uani d . 1 . . C
C7 1.2229(3) -.0610(7) .07191(9) .0252(11) Uani d . 1 . . C
C8 1.2795(3) -.2185(7) .09198(10) .0307(12) Uani d . 1 . . C
H8 1.2499 -.3592 .0977 .037 Uiso calc R 1 . . H
C9 1.3790(4) -.1603(7) .10295(10) .0290(11) Uani d . 1 . . C
C10 1.4253(3) .0382(7) .09466(10) .0304(11) Uani d . 1 . . C
C11 1.3719(3) .1947(7) .07505(10) .0351(12) Uani d . 1 . . C
H11 1.4032 .333 .0693 .042 Uiso calc R 1 . . H
C12 1.2694(4) .1418(7) .06398(9) .0330(12) Uani d . 1 . . C
H12 1.2297 .2481 .0505 .04 Uiso calc R 1 . . H
C13 1.5341(3) -.1361(7) .13167(10) .0394(13) Uani d . 1 . . C
H13A 1.6016 -.2157 .1324 .047 Uiso calc R 1 . . H
H13B 1.5279 -.0749 .153 .047 Uiso calc R 1 . . H
C14 .7752(3) -.2158(7) .04596(10) .0262(11) Uani d . 1 . . C
C15 .7791(3) -.3568(7) .01972(10) .0324(12) Uani d . 1 . . C
H15 .8319 -.3396 .0065 .039 Uiso calc R 1 . . H
C16 .7033(4) -.5216(7) .01382(10) .0327(12) Uani d . 1 . . C
C17 .6289(4) -.5531(7) .03320(11) .0346(12) Uani d . 1 . . C
C18 .6240(4) -.4219(8) .05920(11) .0480(14) Uani d . 1 . . C
H18 .5727 -.4466 .0728 .058 Uiso calc R 1 . . H
C19 .6980(4) -.2492(8) .06489(10) .0421(13) Uani d . 1 . . C
H19 .6953 -.1504 .0825 .051 Uiso calc R 1 . . H
C20 .6065(4) -.8187(8) -.00530(11) .0493(14) Uani d . 1 . . C
H20A .6336 -.9754 -.0005 .059 Uiso calc R 1 . . H
H20B .5531 -.8268 -.024 .059 Uiso calc R 1 . . H
O1 .8948(2) .0338(4) .02426(6) .0319(8) Uani d . 1 . . O
O2 1.0769(2) -.3221(4) .06927(6) .0320(8) Uani d . 1 . . O
O3 .9482(2) -.4556(5) .09356(6) .0366(8) Uani d . 1 . . O
O4 1.4511(2) -.2911(4) .12200(7) .0468(9) Uani d . 1 . . O
O5 1.5270(2) .0480(5) .10889(7) .0384(8) Uani d . 1 . . O
O6 .6884(3) -.6701(5) -.01138(7) .0532(10) Uani d . 1 . . O
O7 .5621(2) -.7275(5) .02135(8) .0492(9) Uani d . 1 . . O
C21 1.0850(3) .5919(6) .20466(9) .0275(11) Uani d . 1 . . C
H21 1.1263 .4551 .1996 .033 Uiso calc R 1 . . H
C22 1.0928(3) .6116(6) .24158(9) .0253(11) Uani d . 1 . . C
H22 1.1555 .5293 .252 .03 Uiso calc R 1 . . H
C23 .9933(3) .4956(6) .24929(9) .0260(11) Uani d . 1 . . C
H23 1.0068 .381 .2668 .031 Uiso calc R 1 . . H
C24 .9494(3) .3854(7) .21798(10) .0375(12) Uani d . 1 . . C
H24A .9808 .2326 .2155 .045 Uiso calc R 1 . . H
H24B .8732 .3684 .2164 .045 Uiso calc R 1 . . H
C25 .9258(3) .6974(6) .25787(9) .0253(11) Uani d . 1 . . C
H25 .8738 .7313 .2391 .03 Uiso calc R 1 . . H
C26 1.0886(4) .8511(7) .25394(9) .0273(11) Uani d . 1 . . C
C27 .8680(3) .6654(7) .28589(10) .0234(10) Uani d . 1 . . C
C28 .8106(3) .4663(7) .28816(9) .0300(11) Uani d . 1 . . C
H28 .8121 .3505 .2726 .036 Uiso calc R 1 . . H
C29 .7503(3) .4306(7) .31281(9) .0290(11) Uani d . 1 . . C
H29 .711 .2944 .3143 .035 Uiso calc R 1 . . H
C30 .7516(3) .6023(7) .33448(10) .0247(11) Uani d . 1 . . C
C31 .8076(3) .7996(7) .33240(10) .0254(11) Uani d . 1 . . C
C32 .8674(3) .8377(6) .30857(10) .0268(11) Uani d . 1 . . C
H32 .9063 .9749 .3076 .032 Uiso calc R 1 . . H
C33 .7182(4) .8357(8) .37286(12) .0713(19) Uani d . 1 . . C
H33A .7407 .8312 .3959 .086 Uiso calc R 1 . . H
H33B .6528 .9245 .3691 .086 Uiso calc R 1 . . H
C34 1.1210(4) .7956(6) .18704(9) .0261(11) Uani d . 1 . . C
C35 1.2267(3) .8437(6) .19155(9) .0271(11) Uani d . 1 . . C
H35 1.2739 .7503 .2048 .033 Uiso calc R 1 . . H
C36 1.2602(4) 1.0304(7) .17627(10) .0286(11) Uani d . 1 . . C
C37 1.1919(4) 1.1658(7) .15673(10) .0310(12) Uani d . 1 . . C
C38 1.0889(4) 1.1223(7) .15196(9) .0341(12) Uani d . 1 . . C
H38 1.0425 1.2166 .1386 .041 Uiso calc R 1 . . H
C39 1.0535(3) .9324(7) .16757(9) .0310(11) Uani d . 1 . . C
H39 .9815 .8969 .1647 .037 Uiso calc R 1 . . H
C40 1.3511(4) 1.3264(7) .16035(10) .0411(13) Uani d . 1 . . C
H40A 1.4022 1.3352 .1451 .049 Uiso calc R 1 . . H
H40B 1.364 1.4555 .1754 .049 Uiso calc R 1 . . H
O8 .9774(2) .5428(4) .19476(6) .0346(8) Uani d . 1 . . O
O9 .9945(2) .8947(4) .26320(6) .0322(8) Uani d . 1 . . O
O10 1.1542(2) .9978(5) .25638(6) .0413(9) Uani d . 1 . . O
O11 .7013(2) .6093(4) .36117(6) .0338(8) Uani d . 1 . . O
O12 .7957(2) .9437(4) .35731(6) .0376(8) Uani d . 1 . . O
O13 1.3609(2) 1.1101(5) .17700(7) .0410(9) Uani d . 1 . . O
O14 1.2472(3) 1.3389(5) .14405(7) .0420(8) Uani d . 1 . . O

loop_
_atom_site_aniso_label
_atom_site_aniso_U_11
_atom_site_aniso_U_22
_atom_site_aniso_U_33
_atom_site_aniso_U_12
_atom_site_aniso_U_13
_atom_site_aniso_U_23
C1 .029(3) .037(3) .024(3) .003(2) .009(2) -.001(2)
C2 .031(3) .022(2) .020(3) -.004(2) -.002(2) -.003(2)
C3 .031(3) .024(3) .025(3) -.002(2) -.001(2) -.004(2)
C4 .034(3) .031(3) .036(3) -.007(2) .003(2) .003(2)
C5 .030(3) .023(3) .026(3) .000(2) .003(2) .004(2)
C6 .026(3) .034(3) .026(3) -.010(3) -.001(2) -.004(2)
C7 .021(3) .026(3) .028(3) -.002(2) .003(2) -.001(2)
C8 .027(3) .024(3) .041(3) -.002(2) .002(2) .003(2)
C9 .030(3) .022(3) .033(3) .000(3) .000(2) .003(2)
C10 .020(3) .037(3) .034(3) .000(3) .002(2) -.002(2)
C11 .030(3) .032(3) .042(3) -.010(2) .000(3) .004(2)
C12 .035(3) .034(3) .028(3) .003(3) -.001(2) .006(2)
C13 .032(3) .039(3) .044(3) .002(3) -.008(3) .004(3)
C14 .021(3) .032(3) .025(3) -.001(2) .001(2) -.003(2)
C15 .028(3) .037(3) .032(3) -.001(2) .006(2) .001(2)
C16 .035(3) .035(3) .028(3) -.002(3) .003(2) -.006(2)
C17 .031(3) .036(3) .036(3) -.014(3) .003(3) -.004(3)
C18 .037(4) .064(4) .045(4) -.022(3) .013(3) -.007(3)
C19 .042(4) .055(3) .029(3) -.007(3) .006(3) -.005(2)
C20 .044(4) .044(3) .058(4) -.009(3) .001(3) -.006(3)
O1 .032(2) .0372(18) .0263(18) -.0066(15) .0045(15) .0017(14)
O2 .025(2) .0249(17) .046(2) -.0014(15) .0070(16) .0006(15)
O3 .037(2) .0343(19) .040(2) -.0057(16) .0080(16) .0059(15)
O4 .040(2) .0328(19) .062(2) -.0040(17) -.0166(19) .0103(17)
O5 .027(2) .0399(19) .046(2) -.0027(16) -.0035(17) .0018(16)
O6 .058(3) .052(2) .052(2) -.0219(19) .0143(19) -.0237(18)
O7 .044(2) .049(2) .056(2) -.0150(18) .0081(19) -.0080(17)
C21 .021(3) .031(3) .031(3) -.004(2) .004(2) -.007(2)
C22 .023(3) .034(3) .019(3) .004(2) -.001(2) .001(2)
C23 .024(3) .022(2) .033(3) .001(2) .006(2) .000(2)
C24 .043(3) .031(3) .038(3) -.006(2) .007(3) -.003(2)
C25 .025(3) .023(3) .027(3) -.006(2) .000(2) .000(2)
C26 .028(3) .033(3) .023(3) -.008(3) .010(2) -.003(2)
C27 .018(3) .021(2) .031(3) -.001(2) .002(2) .005(2)
C28 .034(3) .029(3) .027(3) -.001(2) .004(2) -.003(2)
C29 .030(3) .026(3) .031(3) -.006(2) .002(2) .005(2)
C30 .024(3) .021(3) .030(3) .001(2) .008(2) .002(2)
C31 .025(3) .022(3) .030(3) .001(2) .005(2) -.006(2)
C32 .024(3) .022(2) .035(3) -.005(2) .007(2) .003(2)
C33 .095(5) .047(4) .084(4) -.032(3) .058(4) -.025(3)
C34 .030(3) .026(3) .023(3) .003(2) .006(2) -.005(2)
C35 .030(3) .023(3) .028(3) .008(2) .003(2) .001(2)
C36 .031(3) .028(3) .028(3) .007(3) .008(2) -.002(2)
C37 .045(4) .023(3) .027(3) -.006(3) .013(3) -.001(2)
C38 .037(4) .039(3) .024(3) .003(3) -.003(2) -.001(2)
C39 .029(3) .034(3) .030(3) -.005(2) .005(2) -.009(2)
C40 .057(4) .029(3) .040(3) -.009(3) .017(3) .000(2)
O8 .037(2) .0395(18) .0270(18) -.0030(16) .0026(16) -.0005(15)
O9 .035(2) .0247(17) .0400(19) -.0064(15) .0177(16) -.0021(14)
O10 .044(2) .044(2) .038(2) -.0217(18) .0156(17) -.0155(15)
O11 .037(2) .0370(19) .0298(19) -.0086(15) .0135(16) -.0035(15)
O12 .047(2) .0341(18) .036(2) -.0079(16) .0203(17) -.0083(15)
O13 .034(2) .0347(19) .057(2) -.0005(16) .0168(17) .0136(16)
O14 .046(2) .041(2) .038(2) -.0026(18) .0028(18) .0085(16)

loop_
_atom_type_symbol
_atom_type_description
_atom_type_scat_dispersion_real
_atom_type_scat_dispersion_imag
_atom_type_scat_source
C C .0033 .0016 'International Tables Vol C Tables 4.2.6.8 and 6.1.1.4'
H H 0 0 'International Tables Vol C Tables 4.2.6.8 and 6.1.1.4'
O O .0106 .006 'International Tables Vol C Tables 4.2.6.8 and 6.1.1.4'

loop_
_geom_angle_atom_site_label_1
_geom_angle_atom_site_label_2
_geom_angle_atom_site_label_3
_geom_angle
O1 C1 C14 109.5(3)
O1 C1 C2 104.2(3)
C14 C1 C2 118.6(3)
O1 C1 H1 108.0
C14 C1 H1 108.0
C2 C1 H1 108.0
C6 C2 C3 104.6(3)
C6 C2 C1 115.2(3)
C3 C2 C1 103.8(3)
C6 C2 H2 110.9
C3 C2 H2 110.9
C1 C2 H2 110.9
C5 C3 C4 113.4(3)
C5 C3 C2 104.8(3)
C4 C3 C2 103.1(3)
C5 C3 H3 111.7
C4 C3 H3 111.7
C2 C3 H3 111.7
O1 C4 C3 104.5(3)
O1 C4 H4A 110.8
C3 C4 H4A 110.8
O1 C4 H4B 110.8
C3 C4 H4B 110.8
H4A C4 H4B 108.9
O2 C5 C7 110.2(3)
O2 C5 C3 107.2(3)
C7 C5 C3 114.5(3)
O2 C5 H5 108.3
C7 C5 H5 108.3
C3 C5 H5 108.3
O3 C6 O2 120.4(4)
O3 C6 C2 128.2(4)
O2 C6 C2 111.4(4)
C12 C7 C8 119.8(4)
C12 C7 C5 118.3(4)
C8 C7 C5 121.9(4)
C9 C8 C7 116.7(4)
C9 C8 H8 121.7
C7 C8 H8 121.7
C8 C9 C10 123.4(4)
C8 C9 O4 127.3(4)
C10 C9 O4 109.2(4)
C11 C10 C9 121.0(4)
C11 C10 O5 128.6(4)
C9 C10 O5 110.4(4)
C10 C11 C12 116.8(4)
C10 C11 H11 121.6
C12 C11 H11 121.6
C7 C12 C11 122.3(4)
C7 C12 H12 118.9
C11 C12 H12 118.9
O4 C13 O5 107.2(3)
O4 C13 H13A 110.3
O5 C13 H13A 110.3
O4 C13 H13B 110.3
O5 C13 H13B 110.3
H13A C13 H13B 108.5
C19 C14 C15 119.4(4)
C19 C14 C1 120.6(4)
C15 C14 C1 119.9(4)
C16 C15 C14 117.3(4)
C16 C15 H15 121.3
C14 C15 H15 121.3
C17 C16 O6 110.6(4)
C17 C16 C15 122.0(4)
O6 C16 C15 127.4(4)
C18 C17 C16 122.2(4)
C18 C17 O7 128.1(4)
C16 C17 O7 109.7(4)
C17 C18 C19 116.5(4)
C17 C18 H18 121.8
C19 C18 H18 121.8
C14 C19 C18 122.5(4)
C14 C19 H19 118.7
C18 C19 H19 118.7
O6 C20 O7 107.8(3)
O6 C20 H20A 110.1
O7 C20 H20A 110.1
O6 C20 H20B 110.1
O7 C20 H20B 110.1
H20A C20 H20B 108.5
C1 O1 C4 104.4(3)
C6 O2 C5 111.6(3)
C9 O4 C13 104.5(3)
C10 O5 C13 103.9(3)
C16 O6 C20 105.8(3)
C17 O7 C20 105.1(3)
O8 C21 C34 111.2(3)
O8 C21 C22 104.1(3)
C34 C21 C22 117.3(3)
O8 C21 H21 107.9
C34 C21 H21 107.9
C22 C21 H21 107.9
C26 C22 C23 105.4(3)
C26 C22 C21 115.0(3)
C23 C22 C21 103.7(3)
C26 C22 H22 110.8
C23 C22 H22 110.8
C21 C22 H22 110.8
C24 C23 C22 103.1(3)
C24 C23 C25 111.7(3)
C22 C23 C25 103.7(3)
C24 C23 H23 112.5
C22 C23 H23 112.5
C25 C23 H23 112.5
O8 C24 C23 103.8(3)
O8 C24 H24A 111.0
C23 C24 H24A 111.0
O8 C24 H24B 111.0
C23 C24 H24B 111.0
H24A C24 H24B 109.0
O9 C25 C27 109.4(3)
O9 C25 C23 106.5(3)
C27 C25 C23 117.0(3)
O9 C25 H25 107.9
C27 C25 H25 107.9
C23 C25 H25 107.9
O10 C26 O9 119.8(4)
O10 C26 C22 129.5(4)
O9 C26 C22 110.6(4)
C28 C27 C32 120.0(4)
C28 C27 C25 119.1(4)
C32 C27 C25 120.8(3)
C27 C28 C29 122.1(4)
C27 C28 H28 118.9
C29 C28 H28 118.9
C30 C29 C28 116.2(4)
C30 C29 H29 121.9
C28 C29 H29 121.9
C29 C30 C31 122.1(4)
C29 C30 O11 128.0(4)
C31 C30 O11 109.9(3)
C30 C31 O12 110.3(4)
C30 C31 C32 122.6(4)
O12 C31 C32 127.0(4)
C31 C32 C27 116.9(4)
C31 C32 H32 121.6
C27 C32 H32 121.6
O11 C33 O12 109.5(3)
O11 C33 H33A 109.8
O12 C33 H33A 109.8
O11 C33 H33B 109.8
O12 C33 H33B 109.8
H33A C33 H33B 108.2
C39 C34 C35 120.4(4)
C39 C34 C21 122.6(4)
C35 C34 C21 117.0(4)
C36 C35 C34 117.6(4)
C36 C35 H35 121.2
C34 C35 H35 121.2
C35 C36 O13 127.9(4)
C35 C36 C37 121.5(4)
O13 C36 C37 110.6(4)
C38 C37 C36 121.9(4)
C38 C37 O14 129.0(4)
C36 C37 O14 109.0(4)
C37 C38 C39 117.2(4)
C37 C38 H38 121.4
C39 C38 H38 121.4
C34 C39 C38 121.4(4)
C34 C39 H39 119.3
C38 C39 H39 119.3
O13 C40 O14 107.4(3)
O13 C40 H40A 110.2
O14 C40 H40A 110.2
O13 C40 H40B 110.2
O14 C40 H40B 110.2
H40A C40 H40B 108.5
C24 O8 C21 104.4(3)
C26 O9 C25 111.3(3)
C30 O11 C33 104.4(3)
C31 O12 C33 104.3(3)
C36 O13 C40 105.0(3)
C37 O14 C40 106.0(3)

loop_
_geom_bond_atom_site_label_1
_geom_bond_atom_site_label_2
_geom_bond_site_symmetry_2
_geom_bond_distance
_geom_bond_publ_flag
C1 O1 . 1.425(4) ?
C1 C14 . 1.512(5) ?
C1 C2 . 1.563(5) ?
C1 H1 . 1.0000 ?
C2 C6 . 1.498(5) ?
C2 C3 . 1.541(5) ?
C2 H2 . 1.0000 ?
C3 C5 . 1.529(5) ?
C3 C4 . 1.529(5) ?
C3 H3 . 1.0000 ?
C4 O1 . 1.438(4) ?
C4 H4A . .9900 ?
C4 H4B . .9900 ?
C5 O2 . 1.447(4) ?
C5 C7 . 1.507(5) ?
C5 H5 . 1.0000 ?
C6 O3 . 1.204(4) ?
C6 O2 . 1.352(5) ?
C7 C12 . 1.388(5) ?
C7 C8 . 1.398(5) ?
C8 C9 . 1.360(5) ?
C8 H8 . .9500 ?
C9 C10 . 1.371(5) ?
C9 O4 . 1.387(4) ?
C10 C11 . 1.365(5) ?
C10 O5 . 1.383(5) ?
C11 C12 . 1.389(5) ?
C11 H11 . .9500 ?
C12 H12 . .9500 ?
C13 O4 . 1.426(4) ?
C13 O5 . 1.443(4) ?
C13 H13A . .9900 ?
C13 H13B . .9900 ?
C14 C19 . 1.381(5) ?
C14 C15 . 1.395(5) ?
C15 C16 . 1.375(5) ?
C15 H15 . .9500 ?
C16 C17 . 1.363(5) ?
C16 O6 . 1.374(4) ?
C17 C18 . 1.356(5) ?
C17 O7 . 1.389(5) ?
C18 C19 . 1.391(5) ?
C18 H18 . .9500 ?
C19 H19 . .9500 ?
C20 O6 . 1.422(5) ?
C20 O7 . 1.442(5) ?
C20 H20A . .9900 ?
C20 H20B . .9900 ?
C21 O8 . 1.436(4) ?
C21 C34 . 1.511(5) ?
C21 C22 . 1.571(5) ?
C21 H21 . 1.0000 ?
C22 C26 . 1.495(5) ?
C22 C23 . 1.532(5) ?
C22 H22 . 1.0000 ?
C23 C24 . 1.526(5) ?
C23 C25 . 1.538(5) ?
C23 H23 . 1.0000 ?
C24 O8 . 1.431(4) ?
C24 H24A . .9900 ?
C24 H24B . .9900 ?
C25 O9 . 1.455(4) ?
C25 C27 . 1.504(5) ?
C25 H25 . 1.0000 ?
C26 O10 . 1.201(4) ?
C26 O9 . 1.358(4) ?
C27 C28 . 1.389(5) ?
C27 C32 . 1.395(5) ?
C28 C29 . 1.406(5) ?
C28 H28 . .9500 ?
C29 C30 . 1.361(5) ?
C29 H29 . .9500 ?
C30 C31 . 1.369(5) ?
C30 O11 . 1.385(4) ?
C31 O12 . 1.379(4) ?
C31 C32 . 1.375(5) ?
C32 H32 . .9500 ?
C33 O11 . 1.417(4) ?
C33 O12 . 1.423(5) ?
C33 H33A . .9900 ?
C33 H33B . .9900 ?
C34 C39 . 1.381(5) ?
C34 C35 . 1.391(5) ?
C35 C36 . 1.368(5) ?
C35 H35 . .9500 ?
C36 O13 . 1.386(5) ?
C36 C37 . 1.383(5) ?
C37 C38 . 1.352(5) ?
C37 O14 . 1.388(4) ?
C38 C39 . 1.400(5) ?
C38 H38 . .9500 ?
C39 H39 . .9500 ?
C40 O13 . 1.444(4) ?
C40 O14 . 1.439(5) ?
C40 H40A . .9900 ?
C40 H40B . .9900 ?
